data_1513500
loop_
_publ_author_name
'Wu, Yayang'
'Cheng, Chi'
'Jiao, Lijuan'
'Yu, Changjiang'
'Wang, Sufan'
'Wei, Yun'
'Mu, Xiaolong'
'Hao, Erhong'

_publ_section_title
;
 \b-Thiophene-Fused BF2-Azadipyrromethenes as Near-Infrared Dyes.
;
_journal_issue 3
_journal_name_full 'Organic letters'
_journal_page_first 748
_journal_page_last 751
_journal_paper_doi 10.1021/ol4034622
_journal_volume 16
_journal_year 2014
_chemical_formula_sum 'C30 H27 N O5 S'
_chemical_formula_weight 513.59
_chemical_name_common pyrrole3c
_chemical_name_systematic
;

 ?

;
_space_group_IT_number 14
_symmetry_cell_setting monoclinic
_symmetry_space_group_name_Hall '-P 2ybc'
_symmetry_space_group_name_H-M 'P 1 21/c 1'
_atom_sites_solution_hydrogens geom
_atom_sites_solution_primary direct
_atom_sites_solution_secondary difmap
_audit_creation_method SHELXL-97
_cell_angle_alpha 90.00
_cell_angle_beta 110.371(3)
_cell_angle_gamma 90.00
_cell_formula_units_Z 8
_cell_length_a 8.9414(10)
_cell_length_b 28.522(3)
_cell_length_c 23.2853(19)
_cell_measurement_reflns_used 9909
_cell_measurement_temperature 293(2)
_cell_measurement_theta_max 27.36
_cell_measurement_theta_min 2.34
_cell_volume 5567.0(10)
_computing_cell_refinement 'Bruker SMART'
_computing_data_collection 'Bruker SMART'
_computing_data_reduction 'Bruker SAINT'
_computing_molecular_graphics 'Bruker SHELXTL'
_computing_publication_material 'Bruker SHELXTL'
_computing_structure_refinement 'SHELXL-97 (Sheldrick, 1997)'
_computing_structure_solution 'SHELXS-97 (Sheldrick, 1990)'
_diffrn_ambient_temperature 293(2)
_diffrn_measured_fraction_theta_full 0.992
_diffrn_measured_fraction_theta_max 0.992
_diffrn_measurement_device_type 'CCD area detector'
_diffrn_measurement_method 'phi and omega scans'
_diffrn_radiation_monochromator graphite
_diffrn_radiation_source 'fine-focus sealed tube'
_diffrn_radiation_type MoK\a
_diffrn_radiation_wavelength 0.71073
_diffrn_reflns_av_R_equivalents 0.0328
_diffrn_reflns_av_sigmaI/netI 0.0333
_diffrn_reflns_limit_h_max 11
_diffrn_reflns_limit_h_min -11
_diffrn_reflns_limit_k_max 36
_diffrn_reflns_limit_k_min -37
_diffrn_reflns_limit_l_max 30
_diffrn_reflns_limit_l_min -30
_diffrn_reflns_number 47778
_diffrn_reflns_theta_full 27.53
_diffrn_reflns_theta_max 27.53
_diffrn_reflns_theta_min 1.71
_exptl_absorpt_coefficient_mu 0.155
_exptl_absorpt_correction_T_max 0.9847
_exptl_absorpt_correction_T_min 0.9817
_exptl_absorpt_correction_type multi-scan
_exptl_crystal_colour colorless
_exptl_crystal_density_diffrn 1.226
_exptl_crystal_density_method 'not measured'
_exptl_crystal_description block
_exptl_crystal_F_000 2160
_exptl_crystal_size_max 0.12
_exptl_crystal_size_mid 0.11
_exptl_crystal_size_min 0.10
_platon_squeeze_details
;
;
_refine_diff_density_max 0.345
_refine_diff_density_min -0.224
_refine_diff_density_rms 0.052
_refine_ls_extinction_method none
_refine_ls_goodness_of_fit_ref 1.060
_refine_ls_hydrogen_treatment mixed
_refine_ls_matrix_type full
_refine_ls_number_parameters 679
_refine_ls_number_reflns 12732
_refine_ls_number_restraints 0
_refine_ls_restrained_S_all 1.060
_refine_ls_R_factor_all 0.0819
_refine_ls_R_factor_gt 0.0566
_refine_ls_shift/su_max 0.001
_refine_ls_shift/su_mean 0.000
_refine_ls_structure_factor_coef Fsqd
_refine_ls_weighting_details 'calc w=1/[\s^2^(Fo^2^)+(0.0892P)^2^+3.3281P] where P=(Fo^2^+2Fc^2^)/3'
_refine_ls_weighting_scheme calc
_refine_ls_wR_factor_gt 0.1787
_refine_ls_wR_factor_ref 0.1972
_reflns_number_gt 8702
_reflns_number_total 12732
_reflns_threshold_expression >2sigma(I)
_cod_data_source_file ol4034622_si_002.cif
_cod_data_source_block 130917a_0m
_cod_depositor_comments
;
The following automatic conversions were performed:

'_symmetry_cell_setting' value 'Monoclinic' changed to 'monoclinic'
according to
/usr/data/users/saulius/automatic-downloads/current/ACS/lib/dictionaries/cif_core.dic
dictionary named 'cif_core.dic' version 2.4.2 from 2011-04-26.

Automatic conversion script
Id: cif_fix_values 2281 2013-09-26 08:29:07Z andrius 
;
_cod_original_sg_symbol_H-M P21/c
_cod_database_code 1513500

loop_
_symmetry_equiv_pos_as_xyz
'x, y, z'
'-x, y+1/2, -z+1/2'
'-x, -y, -z'
'x, -y-1/2, z-1/2'

loop_
_atom_site_label
_atom_site_type_symbol
_atom_site_fract_x
_atom_site_fract_y
_atom_site_fract_z
_atom_site_U_iso_or_equiv
_atom_site_adp_type
_atom_site_occupancy
_atom_site_symmetry_multiplicity
_atom_site_calc_flag
_atom_site_refinement_flags
C1 C 0.3757(3) 0.06260(9) 0.69687(11) 0.0439(6) Uani 1 1 d .
C2 C 0.2756(3) 0.08626(9) 0.64537(12) 0.0436(6) Uani 1 1 d .
C3 C 0.2613(3) 0.05546(9) 0.59612(11) 0.0424(5) Uani 1 1 d .
C4 C 0.3482(3) 0.01504(9) 0.61746(11) 0.0407(5) Uani 1 1 d .
C5 C 0.3443(3) -0.01848(9) 0.57202(11) 0.0420(5) Uani 1 1 d .
C6 C 0.2560(3) -0.00160(9) 0.51483(11) 0.0412(5) Uani 1 1 d .
C7 C 0.4377(3) 0.07369(9) 0.76206(12) 0.0472(6) Uani 1 1 d .
C8 C 0.4369(5) 0.12651(13) 0.83991(15) 0.0742(10) Uani 1 1 d .
H8A H 0.4214 0.1016 0.8657 0.089 Uiso 1 1 calc R
H8B H 0.5501 0.1332 0.8526 0.089 Uiso 1 1 calc R
C9 C 0.3509(8) 0.1681(2) 0.8461(2) 0.146(3) Uani 1 1 d .
H9A H 0.3682 0.1927 0.8210 0.219 Uiso 1 1 calc R
H9B H 0.3885 0.1780 0.8882 0.219 Uiso 1 1 calc R
H9C H 0.2390 0.1612 0.8334 0.219 Uiso 1 1 calc R
C10 C 0.1971(3) 0.13229(9) 0.63798(12) 0.0455(6) Uani 1 1 d .
C11 C 0.2791(4) 0.17300(11) 0.66453(15) 0.0602(8) Uani 1 1 d .
H11 H 0.3846 0.1708 0.6907 0.072 Uiso 1 1 calc R
C12 C 0.2059(4) 0.21664(11) 0.65266(16) 0.0668(9) Uani 1 1 d .
H12 H 0.2627 0.2433 0.6706 0.080 Uiso 1 1 calc R
C13 C 0.0505(4) 0.22048(10) 0.61461(15) 0.0602(7) Uani 1 1 d .
C14 C -0.0337(4) 0.18055(11) 0.58870(15) 0.0622(8) Uani 1 1 d .
H14 H -0.1403 0.1828 0.5638 0.075 Uiso 1 1 calc R
C15 C 0.0400(3) 0.13759(10) 0.59974(13) 0.0527(7) Uani 1 1 d .
H15 H -0.0174 0.1112 0.5809 0.063 Uiso 1 1 calc R
C16 C 0.2308(3) -0.02165(9) 0.45395(11) 0.0408(5) Uani 1 1 d .
C17 C 0.0941(3) -0.01101(9) 0.40424(12) 0.0462(6) Uani 1 1 d .
H17 H 0.0154 0.0074 0.4105 0.055 Uiso 1 1 calc R
C18 C 0.0720(3) -0.02713(10) 0.34558(12) 0.0515(6) Uani 1 1 d .
H18 H -0.0201 -0.0194 0.3131 0.062 Uiso 1 1 calc R
C19 C 0.1870(4) -0.05446(9) 0.33590(12) 0.0494(6) Uani 1 1 d .
C20 C 0.3228(3) -0.06640(9) 0.38447(12) 0.0483(6) Uani 1 1 d .
H20 H 0.3989 -0.0859 0.3780 0.058 Uiso 1 1 calc R
C21 C 0.3459(3) -0.04952(9) 0.44246(12) 0.0453(6) Uani 1 1 d .
H21 H 0.4396 -0.0568 0.4744 0.054 Uiso 1 1 calc R
C22 C 0.0591(6) -0.05516(17) 0.22774(16) 0.1067(17) Uani 1 1 d .
H22A H -0.0433 -0.0645 0.2286 0.160 Uiso 1 1 calc R
H22B H 0.0735 -0.0677 0.1918 0.160 Uiso 1 1 calc R
H22C H 0.0647 -0.0216 0.2270 0.160 Uiso 1 1 calc R
C23 C 0.4252(3) -0.06466(9) 0.58461(11) 0.0416(5) Uani 1 1 d .
C24 C 0.5885(3) -0.06746(9) 0.61503(12) 0.0484(6) Uani 1 1 d .
H24 H 0.6463 -0.0402 0.6297 0.058 Uiso 1 1 calc R
C25 C 0.6672(4) -0.11016(11) 0.62394(15) 0.0608(8) Uani 1 1 d .
H25 H 0.7771 -0.1115 0.6436 0.073 Uiso 1 1 calc R
C26 C 0.5813(4) -0.15057(11) 0.60344(15) 0.0641(8) Uani 1 1 d .
C27 C 0.4194(4) -0.14880(10) 0.57430(15) 0.0647(8) Uani 1 1 d .
H27 H 0.3621 -0.1763 0.5607 0.078 Uiso 1 1 calc R
C28 C 0.3405(4) -0.10595(10) 0.56503(13) 0.0530(7) Uani 1 1 d .
H28 H 0.2304 -0.1049 0.5456 0.064 Uiso 1 1 calc R
C29 C 0.8131(8) -0.19899(19) 0.6356(3) 0.142(2) Uani 1 1 d .
H29A H 0.8584 -0.1834 0.6090 0.213 Uiso 1 1 calc R
H29B H 0.8426 -0.2315 0.6389 0.213 Uiso 1 1 calc R
H29C H 0.8525 -0.1848 0.6754 0.213 Uiso 1 1 calc R
C30 C 0.3583(3) 0.43057(9) 0.62702(11) 0.0432(5) Uani 1 1 d .
C31 C 0.3627(3) 0.40605(9) 0.57569(12) 0.0433(6) Uani 1 1 d .
C32 C 0.3170(3) 0.43935(9) 0.52785(11) 0.0438(6) Uani 1 1 d .
C33 C 0.2871(3) 0.48216(9) 0.55040(11) 0.0408(5) Uani 1 1 d .
C34 C 0.2456(3) 0.51956(9) 0.50734(11) 0.0403(5) Uani 1 1 d .
C35 C 0.2432(3) 0.50383(9) 0.45147(11) 0.0430(5) Uani 1 1 d .
C36 C 0.3892(3) 0.41624(10) 0.69032(12) 0.0489(6) Uani 1 1 d .
C37 C 0.4385(5) 0.35099(13) 0.75767(16) 0.0805(11) Uani 1 1 d .
H37A H 0.3381 0.3435 0.7628 0.097 Uiso 1 1 calc R
H37B H 0.4949 0.3736 0.7888 0.097 Uiso 1 1 calc R
C38 C 0.5362(7) 0.30790(15) 0.7635(2) 0.1163(18) Uani 1 1 d .
H38A H 0.4884 0.2882 0.7285 0.174 Uiso 1 1 calc R
H38B H 0.5411 0.2913 0.8000 0.174 Uiso 1 1 calc R
H38C H 0.6420 0.3164 0.7658 0.174 Uiso 1 1 calc R
C39 C 0.4085(3) 0.35672(9) 0.57152(12) 0.0469(6) Uani 1 1 d .
C40 C 0.5574(4) 0.33932(12) 0.60570(16) 0.0659(8) Uani 1 1 d .
H40 H 0.6330 0.3594 0.6316 0.079 Uiso 1 1 calc R
C41 C 0.5954(5) 0.29378(14) 0.6022(2) 0.0825(11) Uani 1 1 d .
H41 H 0.6974 0.2834 0.6252 0.099 Uiso 1 1 calc R
C42 C 0.4885(5) 0.26275(13) 0.56606(19) 0.0795(10) Uani 1 1 d .
C43 C 0.3437(5) 0.27895(13) 0.52929(19) 0.0858(12) Uani 1 1 d .
H43 H 0.2708 0.2586 0.5027 0.103 Uiso 1 1 calc R
C44 C 0.3043(4) 0.32618(11) 0.53146(16) 0.0702(9) Uani 1 1 d .
H44 H 0.2062 0.3371 0.5054 0.084 Uiso 1 1 calc R
C45 C 0.4292(8) 0.18276(15) 0.5418(3) 0.127(2) Uani 1 1 d .
H45A H 0.3421 0.1845 0.5569 0.190 Uiso 1 1 calc R
H45B H 0.4792 0.1526 0.5514 0.190 Uiso 1 1 calc R
H45C H 0.3897 0.1872 0.4982 0.190 Uiso 1 1 calc R
C46 C 0.1978(3) 0.52834(9) 0.39198(11) 0.0426(5) Uani 1 1 d .
C47 C 0.2807(3) 0.52031(10) 0.35213(12) 0.0482(6) Uani 1 1 d .
H47 H 0.3662 0.4996 0.3639 0.058 Uiso 1 1 calc R
C48 C 0.2402(3) 0.54205(10) 0.29588(13) 0.0508(6) Uani 1 1 d .
H48 H 0.2991 0.5364 0.2706 0.061 Uiso 1 1 calc R
C49 C 0.1120(4) 0.57214(11) 0.27751(13) 0.0542(7) Uani 1 1 d .
C50 C 0.0249(4) 0.58006(11) 0.31589(14) 0.0569(7) Uani 1 1 d .
H50 H -0.0628 0.6000 0.3034 0.068 Uiso 1 1 calc R
C51 C 0.0677(3) 0.55850(10) 0.37230(13) 0.0518(6) Uani 1 1 d .
H51 H 0.0088 0.5642 0.3975 0.062 Uiso 1 1 calc R
C52 C 0.1484(5) 0.59033(15) 0.18281(17) 0.0843(11) Uani 1 1 d .
H52A H 0.2576 0.5990 0.2038 0.126 Uiso 1 1 calc R
H52B H 0.1033 0.6101 0.1476 0.126 Uiso 1 1 calc R
H52C H 0.1434 0.5582 0.1700 0.126 Uiso 1 1 calc R
C53 C 0.2124(3) 0.56789(9) 0.52250(11) 0.0418(5) Uani 1 1 d .
C54 C 0.1152(3) 0.57540(9) 0.55687(13) 0.0490(6) Uani 1 1 d .
H54 H 0.0705 0.5498 0.5697 0.059 Uiso 1 1 calc R
C55 C 0.0836(4) 0.61985(10) 0.57237(14) 0.0580(7) Uani 1 1 d .
H55 H 0.0191 0.6240 0.5959 0.070 Uiso 1 1 calc R
C56 C 0.1470(4) 0.65813(10) 0.55328(14) 0.0580(7) Uani 1 1 d .
C57 C 0.2449(4) 0.65205(10) 0.51924(14) 0.0594(8) Uani 1 1 d .
H57 H 0.2883 0.6779 0.5063 0.071 Uiso 1 1 calc R
C58 C 0.2780(3) 0.60681(10) 0.50456(13) 0.0501(6) Uani 1 1 d .
H58 H 0.3454 0.6026 0.4823 0.060 Uiso 1 1 calc R
C59 C 0.1835(7) 0.74048(13) 0.5610(2) 0.1088(16) Uani 1 1 d .
H59A H 0.2956 0.7340 0.5734 0.163 Uiso 1 1 calc R
H59B H 0.1663 0.7660 0.5849 0.163 Uiso 1 1 calc R
H59C H 0.1434 0.7488 0.5184 0.163 Uiso 1 1 calc R
C67 C 0.0475(6) 0.30377(13) 0.6269(2) 0.0988(14) Uani 1 1 d .
H67A H 0.0697 0.3029 0.6703 0.148 Uiso 1 1 calc R
H67B H -0.0194 0.3302 0.6095 0.148 Uiso 1 1 calc R
H67C H 0.1458 0.3066 0.6191 0.148 Uiso 1 1 calc R
N1 N 0.4182(3) 0.01927(7) 0.67934(9) 0.0437(5) Uani 1 1 d .
H1 H 0.4785 -0.0013 0.7035 0.052 Uiso 1 1 calc R
N2 N 0.3140(3) 0.47654(8) 0.61143(10) 0.0441(5) Uani 1 1 d .
O1 O 0.5349(3) 0.04927(7) 0.79955(9) 0.0678(6) Uani 1 1 d .
O2 O 0.3764(3) 0.11206(8) 0.77594(9) 0.0633(6) Uani 1 1 d .
O3 O -0.0319(3) 0.26171(8) 0.59968(13) 0.0849(8) Uani 1 1 d .
O4 O 0.1802(3) -0.07237(8) 0.28046(10) 0.0744(7) Uani 1 1 d .
O5 O 0.6463(4) -0.19505(9) 0.61154(14) 0.0995(9) Uani 1 1 d .
O6 O 0.3937(3) 0.44251(7) 0.73091(9) 0.0607(5) Uani 1 1 d .
O7 O 0.4103(3) 0.37002(7) 0.69738(9) 0.0685(6) Uani 1 1 d .
O8 O 0.5384(5) 0.21707(10) 0.56888(19) 0.1201(12) Uani 1 1 d .
O9 O 0.0609(3) 0.59580(9) 0.22287(10) 0.0766(7) Uani 1 1 d .
O10 O 0.1038(4) 0.70078(8) 0.57017(13) 0.0869(8) Uani 1 1 d .
S1 S 0.17573(8) 0.05426(2) 0.51737(3) 0.04684(17) Uani 1 1 d .
S2 S 0.29466(8) 0.44425(2) 0.45169(3) 0.04728(17) Uani 1 1 d .
H2 H 0.322(5) 0.5001(15) 0.6348(19) 0.094(13) Uiso 1 1 d .

loop_
_atom_site_aniso_label
_atom_site_aniso_U_11
_atom_site_aniso_U_22
_atom_site_aniso_U_33
_atom_site_aniso_U_23
_atom_site_aniso_U_13
_atom_site_aniso_U_12
C1 0.0466(14) 0.0445(13) 0.0374(13) -0.0002(10) 0.0108(11) 0.0008(11)
C2 0.0417(13) 0.0456(13) 0.0411(13) -0.0009(10) 0.0116(11) 0.0003(10)
C3 0.0395(13) 0.0479(14) 0.0368(12) 0.0013(10) 0.0094(10) -0.0010(10)
C4 0.0393(13) 0.0429(13) 0.0375(13) 0.0023(10) 0.0101(10) -0.0008(10)
C5 0.0396(13) 0.0433(13) 0.0412(13) -0.0003(10) 0.0118(10) -0.0028(10)
C6 0.0379(13) 0.0427(13) 0.0400(13) 0.0002(10) 0.0098(10) 0.0000(10)
C7 0.0548(16) 0.0445(14) 0.0409(14) 0.0011(11) 0.0150(12) -0.0015(12)
C8 0.098(3) 0.075(2) 0.0445(17) -0.0106(15) 0.0189(17) -0.0002(19)
C9 0.193(6) 0.143(5) 0.084(3) -0.042(3) 0.024(4) 0.062(4)
C10 0.0464(14) 0.0473(14) 0.0392(13) 0.0009(10) 0.0104(11) 0.0040(11)
C11 0.0507(16) 0.0557(17) 0.0628(19) -0.0057(14) 0.0053(14) -0.0002(13)
C12 0.068(2) 0.0448(16) 0.073(2) -0.0091(14) 0.0061(16) -0.0021(14)
C13 0.0649(19) 0.0461(15) 0.0633(18) -0.0005(13) 0.0145(15) 0.0088(13)
C14 0.0519(17) 0.0548(17) 0.0656(19) -0.0017(14) 0.0025(14) 0.0049(13)
C15 0.0523(16) 0.0436(14) 0.0530(16) -0.0046(12) 0.0067(13) -0.0016(12)
C16 0.0419(13) 0.0423(13) 0.0361(12) 0.0011(10) 0.0110(10) -0.0028(10)
C17 0.0443(14) 0.0501(14) 0.0418(14) -0.0006(11) 0.0119(11) 0.0030(11)
C18 0.0497(15) 0.0564(16) 0.0381(14) -0.0001(11) 0.0025(11) 0.0024(12)
C19 0.0614(17) 0.0449(14) 0.0393(13) -0.0015(11) 0.0142(12) -0.0016(12)
C20 0.0528(16) 0.0449(14) 0.0498(15) -0.0012(11) 0.0210(12) 0.0013(11)
C21 0.0415(13) 0.0494(14) 0.0421(13) 0.0026(11) 0.0110(11) -0.0007(11)
C22 0.140(4) 0.121(4) 0.0380(18) -0.0108(19) 0.004(2) 0.046(3)
C23 0.0461(14) 0.0410(13) 0.0369(12) 0.0019(10) 0.0134(11) -0.0002(10)
C24 0.0506(15) 0.0445(14) 0.0459(14) -0.0004(11) 0.0115(12) -0.0009(11)
C25 0.0594(18) 0.0579(18) 0.0621(19) 0.0040(14) 0.0174(15) 0.0145(14)
C26 0.086(2) 0.0454(16) 0.0573(18) -0.0009(13) 0.0205(17) 0.0140(15)
C27 0.091(2) 0.0391(15) 0.0595(18) -0.0060(13) 0.0197(17) -0.0091(15)
C28 0.0537(16) 0.0498(15) 0.0509(16) -0.0016(12) 0.0124(13) -0.0073(12)
C29 0.148(5) 0.101(4) 0.149(5) -0.007(3) 0.015(4) 0.072(4)
C30 0.0432(13) 0.0425(13) 0.0412(13) 0.0021(10) 0.0116(11) -0.0026(10)
C31 0.0415(13) 0.0434(13) 0.0413(13) 0.0018(10) 0.0098(11) -0.0009(10)
C32 0.0440(14) 0.0466(14) 0.0386(13) -0.0001(10) 0.0113(11) 0.0014(11)
C33 0.0390(13) 0.0426(13) 0.0383(13) -0.0014(10) 0.0103(10) -0.0032(10)
C34 0.0345(12) 0.0420(13) 0.0424(13) 0.0010(10) 0.0108(10) -0.0012(10)
C35 0.0379(13) 0.0476(14) 0.0416(14) 0.0015(10) 0.0116(11) 0.0007(10)
C36 0.0486(15) 0.0503(15) 0.0436(14) 0.0013(12) 0.0108(12) -0.0083(12)
C37 0.104(3) 0.076(2) 0.0515(19) 0.0202(16) 0.0151(18) -0.011(2)
C38 0.180(5) 0.068(3) 0.073(3) 0.011(2) 0.009(3) 0.014(3)
C39 0.0533(15) 0.0455(14) 0.0422(14) 0.0047(11) 0.0170(12) 0.0033(11)
C40 0.0595(19) 0.0579(18) 0.074(2) 0.0052(15) 0.0151(16) 0.0060(15)
C41 0.067(2) 0.072(2) 0.106(3) 0.020(2) 0.026(2) 0.0221(19)
C42 0.100(3) 0.0552(19) 0.087(3) 0.0104(18) 0.038(2) 0.021(2)
C43 0.102(3) 0.058(2) 0.080(3) -0.0179(18) 0.010(2) 0.0063(19)
C44 0.070(2) 0.0563(18) 0.067(2) -0.0036(15) 0.0012(16) 0.0079(15)
C45 0.231(7) 0.059(2) 0.114(4) -0.006(2) 0.090(4) 0.020(3)
C46 0.0371(13) 0.0460(14) 0.0409(13) 0.0019(10) 0.0090(10) -0.0015(10)
C47 0.0417(14) 0.0549(15) 0.0448(14) 0.0015(12) 0.0111(11) 0.0016(11)
C48 0.0459(15) 0.0610(16) 0.0456(15) 0.0016(12) 0.0160(12) -0.0056(12)
C49 0.0536(16) 0.0607(17) 0.0421(14) 0.0095(12) 0.0089(12) -0.0051(13)
C50 0.0503(16) 0.0585(17) 0.0563(17) 0.0099(13) 0.0117(13) 0.0112(13)
C51 0.0484(15) 0.0574(16) 0.0497(15) 0.0013(12) 0.0171(12) 0.0051(12)
C52 0.093(3) 0.104(3) 0.058(2) 0.0199(19) 0.028(2) -0.012(2)
C53 0.0412(13) 0.0411(13) 0.0389(13) 0.0007(10) 0.0088(10) -0.0013(10)
C54 0.0518(15) 0.0441(14) 0.0507(15) 0.0029(11) 0.0174(12) 0.0006(11)
C55 0.0651(19) 0.0500(16) 0.0612(18) 0.0017(13) 0.0251(15) 0.0090(13)
C56 0.0644(18) 0.0461(15) 0.0531(17) -0.0017(12) 0.0073(14) 0.0073(13)
C57 0.0679(19) 0.0447(15) 0.0559(17) 0.0086(13) 0.0095(15) -0.0092(13)
C58 0.0523(16) 0.0493(15) 0.0463(15) 0.0048(11) 0.0141(12) -0.0041(12)
C59 0.149(4) 0.045(2) 0.124(4) -0.006(2) 0.036(3) -0.007(2)
C67 0.119(4) 0.049(2) 0.108(3) -0.007(2) 0.014(3) 0.016(2)
N1 0.0495(12) 0.0406(11) 0.0354(11) 0.0018(8) 0.0075(9) 0.0033(9)
N2 0.0489(12) 0.0432(12) 0.0377(11) -0.0016(9) 0.0119(9) -0.0025(9)
O1 0.0909(16) 0.0576(12) 0.0394(11) 0.0043(9) 0.0031(10) 0.0122(11)
O2 0.0765(14) 0.0639(13) 0.0422(11) -0.0079(9) 0.0113(10) 0.0114(11)
O3 0.0848(17) 0.0476(12) 0.1036(19) -0.0042(12) 0.0091(14) 0.0158(11)
O4 0.0978(18) 0.0755(15) 0.0436(11) -0.0075(10) 0.0168(11) 0.0207(13)
O5 0.128(3) 0.0558(15) 0.104(2) 0.0021(14) 0.0264(19) 0.0323(15)
O6 0.0785(14) 0.0600(12) 0.0434(11) -0.0031(9) 0.0208(10) -0.0101(10)
O7 0.1025(18) 0.0540(12) 0.0437(11) 0.0083(9) 0.0188(11) 0.0006(11)
O8 0.147(3) 0.0560(17) 0.158(3) 0.0101(18) 0.055(3) 0.0326(18)
O9 0.0785(16) 0.0936(18) 0.0510(13) 0.0247(12) 0.0143(11) 0.0097(13)
O10 0.112(2) 0.0456(12) 0.0983(19) -0.0028(12) 0.0310(16) 0.0081(13)
S1 0.0483(4) 0.0489(4) 0.0371(3) 0.0021(3) 0.0070(3) 0.0078(3)
S2 0.0547(4) 0.0468(4) 0.0397(3) 0.0004(3) 0.0156(3) 0.0049(3)

loop_
_atom_type_symbol
_atom_type_description
_atom_type_scat_dispersion_real
_atom_type_scat_dispersion_imag
_atom_type_scat_source
C C 0.0033 0.0016 'International Tables Vol C Tables 4.2.6.8 and 6.1.1.4'
H H 0.0000 0.0000 'International Tables Vol C Tables 4.2.6.8 and 6.1.1.4'
N N 0.0061 0.0033 'International Tables Vol C Tables 4.2.6.8 and 6.1.1.4'
O O 0.0106 0.0060 'International Tables Vol C Tables 4.2.6.8 and 6.1.1.4'
S S 0.1246 0.1234 'International Tables Vol C Tables 4.2.6.8 and 6.1.1.4'

loop_
_geom_angle_atom_site_label_1
_geom_angle_atom_site_label_2
_geom_angle_atom_site_label_3
_geom_angle
N1 C1 C2 109.6(2)
N1 C1 C7 117.0(2)
C2 C1 C7 133.4(2)
C1 C2 C3 104.2(2)
C1 C2 C10 132.0(2)
C3 C2 C10 123.7(2)
C4 C3 C2 110.2(2)
C4 C3 S1 110.60(19)
C2 C3 S1 139.1(2)
N1 C4 C3 107.5(2)
N1 C4 C5 137.1(2)
C3 C4 C5 115.4(2)
C6 C5 C4 110.0(2)
C6 C5 C23 125.3(2)
C4 C5 C23 124.6(2)
C5 C6 C16 129.8(2)
C5 C6 S1 112.83(19)
C16 C6 S1 117.24(18)
O1 C7 O2 123.8(2)
O1 C7 C1 122.8(3)
O2 C7 C1 113.4(2)
C9 C8 O2 108.3(3)
C9 C8 H8A 110.0
O2 C8 H8A 110.0
C9 C8 H8B 110.0
O2 C8 H8B 110.0
H8A C8 H8B 108.4
C8 C9 H9A 109.5
C8 C9 H9B 109.5
H9A C9 H9B 109.5
C8 C9 H9C 109.5
H9A C9 H9C 109.5
H9B C9 H9C 109.5
C15 C10 C11 116.9(3)
C15 C10 C2 120.6(2)
C11 C10 C2 122.4(2)
C12 C11 C10 121.2(3)
C12 C11 H11 119.4
C10 C11 H11 119.4
C13 C12 C11 120.2(3)
C13 C12 H12 119.9
C11 C12 H12 119.9
O3 C13 C12 124.7(3)
O3 C13 C14 115.7(3)
C12 C13 C14 119.5(3)
C15 C14 C13 120.0(3)
C15 C14 H14 120.0
C13 C14 H14 120.0
C14 C15 C10 122.1(3)
C14 C15 H15 119.0
C10 C15 H15 119.0
C17 C16 C21 117.1(2)
C17 C16 C6 120.8(2)
C21 C16 C6 122.0(2)
C18 C17 C16 121.9(2)
C18 C17 H17 119.0
C16 C17 H17 119.0
C19 C18 C17 119.5(2)
C19 C18 H18 120.3
C17 C18 H18 120.3
C18 C19 O4 125.3(3)
C18 C19 C20 120.1(2)
O4 C19 C20 114.6(3)
C21 C20 C19 120.2(3)
C21 C20 H20 119.9
C19 C20 H20 119.9
C20 C21 C16 121.1(2)
C20 C21 H21 119.4
C16 C21 H21 119.4
O4 C22 H22A 109.5
O4 C22 H22B 109.5
H22A C22 H22B 109.5
O4 C22 H22C 109.5
H22A C22 H22C 109.5
H22B C22 H22C 109.5
C24 C23 C28 118.4(2)
C24 C23 C5 120.5(2)
C28 C23 C5 121.1(2)
C25 C24 C23 121.1(3)
C25 C24 H24 119.4
C23 C24 H24 119.4
C26 C25 C24 119.5(3)
C26 C25 H25 120.3
C24 C25 H25 120.3
C27 C26 C25 120.5(3)
C27 C26 O5 115.1(3)
C25 C26 O5 124.4(3)
C26 C27 C28 120.1(3)
C26 C27 H27 120.0
C28 C27 H27 120.0
C23 C28 C27 120.4(3)
C23 C28 H28 119.8
C27 C28 H28 119.8
O5 C29 H29A 109.5
O5 C29 H29B 109.5
H29A C29 H29B 109.5
O5 C29 H29C 109.5
H29A C29 H29C 109.5
H29B C29 H29C 109.5
N2 C30 C31 109.9(2)
N2 C30 C36 117.8(2)
C31 C30 C36 132.2(2)
C30 C31 C32 104.6(2)
C30 C31 C39 128.6(2)
C32 C31 C39 126.8(2)
C33 C32 C31 109.5(2)
C33 C32 S2 110.44(19)
C31 C32 S2 140.0(2)
N2 C33 C32 107.6(2)
N2 C33 C34 136.9(2)
C32 C33 C34 115.4(2)
C35 C34 C33 109.8(2)
C35 C34 C53 126.5(2)
C33 C34 C53 123.8(2)
C34 C35 C46 130.1(2)
C34 C35 S2 113.32(19)
C46 C35 S2 116.50(19)
O6 C36 O7 123.9(3)
O6 C36 C30 124.4(3)
O7 C36 C30 111.7(2)
O7 C37 C38 107.4(3)
O7 C37 H37A 110.2
C38 C37 H37A 110.2
O7 C37 H37B 110.2
C38 C37 H37B 110.2
H37A C37 H37B 108.5
C37 C38 H38A 109.5
C37 C38 H38B 109.5
H38A C38 H38B 109.5
C37 C38 H38C 109.5
H38A C38 H38C 109.5
H38B C38 H38C 109.5
C44 C39 C40 116.8(3)
C44 C39 C31 120.7(3)
C40 C39 C31 122.5(3)
C41 C40 C39 121.5(3)
C41 C40 H40 119.3
C39 C40 H40 119.3
C40 C41 C42 121.7(3)
C40 C41 H41 119.1
C42 C41 H41 119.1
C41 C42 C43 118.6(3)
C41 C42 O8 116.3(4)
C43 C42 O8 125.1(4)
C42 C43 C44 120.1(4)
C42 C43 H43 120.0
C44 C43 H43 120.0
C39 C44 C43 121.0(3)
C39 C44 H44 119.5
C43 C44 H44 119.5
O8 C45 H45A 109.5
O8 C45 H45B 109.5
H45A C45 H45B 109.5
O8 C45 H45C 109.5
H45A C45 H45C 109.5
H45B C45 H45C 109.5
C51 C46 C47 117.4(2)
C51 C46 C35 121.8(2)
C47 C46 C35 120.7(2)
C48 C47 C46 122.3(3)
C48 C47 H47 118.9
C46 C47 H47 118.9
C49 C48 C47 119.4(3)
C49 C48 H48 120.3
C47 C48 H48 120.3
O9 C49 C48 124.7(3)
O9 C49 C50 115.8(3)
C48 C49 C50 119.6(3)
C51 C50 C49 120.4(3)
C51 C50 H50 119.8
C49 C50 H50 119.8
C50 C51 C46 120.9(3)
C50 C51 H51 119.5
C46 C51 H51 119.5
O9 C52 H52A 109.5
O9 C52 H52B 109.5
H52A C52 H52B 109.5
O9 C52 H52C 109.5
H52A C52 H52C 109.5
H52B C52 H52C 109.5
C58 C53 C54 117.8(2)
C58 C53 C34 122.2(2)
C54 C53 C34 120.0(2)
C55 C54 C53 121.4(3)
C55 C54 H54 119.3
C53 C54 H54 119.3
C56 C55 C54 120.2(3)
C56 C55 H55 119.9
C54 C55 H55 119.9
C55 C56 O10 114.9(3)
C55 C56 C57 120.1(3)
O10 C56 C57 125.0(3)
C56 C57 C58 119.2(3)
C56 C57 H57 120.4
C58 C57 H57 120.4
C53 C58 C57 121.3(3)
C53 C58 H58 119.3
C57 C58 H58 119.3
O10 C59 H59A 109.5
O10 C59 H59B 109.5
H59A C59 H59B 109.5
O10 C59 H59C 109.5
H59A C59 H59C 109.5
H59B C59 H59C 109.5
O3 C67 H67A 109.5
O3 C67 H67B 109.5
H67A C67 H67B 109.5
O3 C67 H67C 109.5
H67A C67 H67C 109.5
H67B C67 H67C 109.5
C4 N1 C1 108.4(2)
C4 N1 H1 125.8
C1 N1 H1 125.8
C33 N2 C30 108.4(2)
C33 N2 H2 121(3)
C30 N2 H2 129(3)
C7 O2 C8 116.7(2)
C13 O3 C67 118.1(3)
C19 O4 C22 117.3(3)
C26 O5 C29 117.8(4)
C36 O7 C37 117.5(3)
C45 O8 C42 119.2(4)
C49 O9 C52 118.3(3)
C56 O10 C59 117.8(3)
C3 S1 C6 91.06(12)
C32 S2 C35 91.03(12)

loop_
_geom_bond_atom_site_label_1
_geom_bond_atom_site_label_2
_geom_bond_distance
C1 N1 1.395(3)
C1 C2 1.396(3)
C1 C7 1.458(4)
C2 C3 1.415(4)
C2 C10 1.470(4)
C3 C4 1.382(3)
C3 S1 1.724(3)
C4 N1 1.362(3)
C4 C5 1.418(4)
C5 C6 1.377(3)
C5 C23 1.482(3)
C6 C16 1.471(3)
C6 S1 1.757(3)
C7 O1 1.214(3)
C7 O2 1.314(3)
C8 C9 1.449(6)
C8 O2 1.456(4)
C8 H8A 0.9700
C8 H8B 0.9700
C9 H9A 0.9600
C9 H9B 0.9600
C9 H9C 0.9600
C10 C15 1.385(4)
C10 C11 1.397(4)
C11 C12 1.388(4)
C11 H11 0.9300
C12 C13 1.367(5)
C12 H12 0.9300
C13 O3 1.367(4)
C13 C14 1.383(4)
C14 C15 1.373(4)
C14 H14 0.9300
C15 H15 0.9300
C16 C17 1.393(3)
C16 C21 1.398(4)
C17 C18 1.389(4)
C17 H17 0.9300
C18 C19 1.369(4)
C18 H18 0.9300
C19 O4 1.370(3)
C19 C20 1.384(4)
C20 C21 1.380(4)
C20 H20 0.9300
C21 H21 0.9300
C22 O4 1.413(4)
C22 H22A 0.9600
C22 H22B 0.9600
C22 H22C 0.9600
C23 C24 1.386(4)
C23 C28 1.389(4)
C24 C25 1.385(4)
C24 H24 0.9300
C25 C26 1.375(5)
C25 H25 0.9300
C26 C27 1.369(5)
C26 O5 1.381(4)
C27 C28 1.390(4)
C27 H27 0.9300
C28 H28 0.9300
C29 O5 1.403(6)
C29 H29A 0.9600
C29 H29B 0.9600
C29 H29C 0.9600
C30 N2 1.381(3)
C30 C31 1.397(4)
C30 C36 1.460(4)
C31 C32 1.412(3)
C31 C39 1.478(4)
C32 C33 1.391(3)
C32 S2 1.720(3)
C33 N2 1.366(3)
C33 C34 1.422(3)
C34 C35 1.369(4)
C34 C53 1.479(3)
C35 C46 1.477(3)
C35 S2 1.760(3)
C36 O6 1.196(3)
C36 O7 1.334(3)
C37 O7 1.443(4)
C37 C38 1.486(6)
C37 H37A 0.9700
C37 H37B 0.9700
C38 H38A 0.9600
C38 H38B 0.9600
C38 H38C 0.9600
C39 C44 1.375(4)
C39 C40 1.384(4)
C40 C41 1.352(5)
C40 H40 0.9300
C41 C42 1.359(6)
C41 H41 0.9300
C42 C43 1.361(6)
C42 O8 1.371(4)
C43 C44 1.398(5)
C43 H43 0.9300
C44 H44 0.9300
C45 O8 1.371(7)
C45 H45A 0.9600
C45 H45B 0.9600
C45 H45C 0.9600
C46 C51 1.390(4)
C46 C47 1.393(4)
C47 C48 1.379(4)
C47 H47 0.9300
C48 C49 1.376(4)
C48 H48 0.9300
C49 O9 1.370(3)
C49 C50 1.394(4)
C50 C51 1.378(4)
C50 H50 0.9300
C51 H51 0.9300
C52 O9 1.419(4)
C52 H52A 0.9600
C52 H52B 0.9600
C52 H52C 0.9600
C53 C58 1.386(4)
C53 C54 1.388(4)
C54 C55 1.374(4)
C54 H54 0.9300
C55 C56 1.374(4)
C55 H55 0.9300
C56 O10 1.375(4)
C56 C57 1.381(5)
C57 C58 1.393(4)
C57 H57 0.9300
C58 H58 0.9300
C59 O10 1.393(5)
C59 H59A 0.9600
C59 H59B 0.9600
C59 H59C 0.9600
C67 O3 1.425(4)
C67 H67A 0.9600
C67 H67B 0.9600
C67 H67C 0.9600
N1 H1 0.8600
N2 H2 0.85(4)

loop_
_geom_torsion_atom_site_label_1
_geom_torsion_atom_site_label_2
_geom_torsion_atom_site_label_3
_geom_torsion_atom_site_label_4
_geom_torsion
N1 C1 C2 C3 -0.6(3)
C7 C1 C2 C3 -179.1(3)
N1 C1 C2 C10 179.8(3)
C7 C1 C2 C10 1.4(5)
C1 C2 C3 C4 0.5(3)
C10 C2 C3 C4 -179.9(2)
C1 C2 C3 S1 -175.7(2)
C10 C2 C3 S1 3.9(5)
C2 C3 C4 N1 -0.2(3)
S1 C3 C4 N1 177.20(17)
C2 C3 C4 C5 -179.4(2)
S1 C3 C4 C5 -2.1(3)
N1 C4 C5 C6 -176.8(3)
C3 C4 C5 C6 2.1(3)
N1 C4 C5 C23 2.6(5)
C3 C4 C5 C23 -178.4(2)
C4 C5 C6 C16 173.8(2)
C23 C5 C6 C16 -5.7(4)
C4 C5 C6 S1 -1.2(3)
C23 C5 C6 S1 179.4(2)
N1 C1 C7 O1 7.5(4)
C2 C1 C7 O1 -174.2(3)
N1 C1 C7 O2 -171.7(2)
C2 C1 C7 O2 6.7(4)
C1 C2 C10 C15 -137.1(3)
C3 C2 C10 C15 43.4(4)
C1 C2 C10 C11 48.3(4)
C3 C2 C10 C11 -131.2(3)
C15 C10 C11 C12 -0.3(5)
C2 C10 C11 C12 174.5(3)
C10 C11 C12 C13 0.3(5)
C11 C12 C13 O3 -179.5(3)
C11 C12 C13 C14 0.8(5)
O3 C13 C14 C15 178.4(3)
C12 C13 C14 C15 -2.0(5)
C13 C14 C15 C10 2.0(5)
C11 C10 C15 C14 -0.8(4)
C2 C10 C15 C14 -175.7(3)
C5 C6 C16 C17 154.2(3)
S1 C6 C16 C17 -31.1(3)
C5 C6 C16 C21 -30.0(4)
S1 C6 C16 C21 144.8(2)
C21 C16 C17 C18 -0.1(4)
C6 C16 C17 C18 176.0(3)
C16 C17 C18 C19 0.2(4)
C17 C18 C19 O4 -179.7(3)
C17 C18 C19 C20 0.9(4)
C18 C19 C20 C21 -2.3(4)
O4 C19 C20 C21 178.3(3)
C19 C20 C21 C16 2.5(4)
C17 C16 C21 C20 -1.3(4)
C6 C16 C21 C20 -177.3(2)
C6 C5 C23 C24 121.6(3)
C4 C5 C23 C24 -57.7(4)
C6 C5 C23 C28 -56.8(4)
C4 C5 C23 C28 123.9(3)
C28 C23 C24 C25 2.3(4)
C5 C23 C24 C25 -176.2(3)
C23 C24 C25 C26 -1.4(5)
C24 C25 C26 C27 0.2(5)
C24 C25 C26 O5 -177.9(3)
C25 C26 C27 C28 0.2(5)
O5 C26 C27 C28 178.4(3)
C24 C23 C28 C27 -1.9(4)
C5 C23 C28 C27 176.5(3)
C26 C27 C28 C23 0.7(5)
N2 C30 C31 C32 -0.6(3)
C36 C30 C31 C32 178.6(3)
N2 C30 C31 C39 177.9(3)
C36 C30 C31 C39 -2.9(5)
C30 C31 C32 C33 0.2(3)
C39 C31 C32 C33 -178.4(2)
C30 C31 C32 S2 176.6(3)
C39 C31 C32 S2 -2.0(5)
C31 C32 C33 N2 0.4(3)
S2 C32 C33 N2 -177.21(17)
C31 C32 C33 C34 177.7(2)
S2 C32 C33 C34 0.1(3)
N2 C33 C34 C35 176.9(3)
C32 C33 C34 C35 0.6(3)
N2 C33 C34 C53 -2.5(5)
C32 C33 C34 C53 -178.8(2)
C33 C34 C35 C46 175.8(2)
C53 C34 C35 C46 -4.7(4)
C33 C34 C35 S2 -1.1(3)
C53 C34 C35 S2 178.3(2)
N2 C30 C36 O6 -7.5(4)
C31 C30 C36 O6 173.4(3)
N2 C30 C36 O7 171.8(2)
C31 C30 C36 O7 -7.3(4)
C30 C31 C39 C44 122.9(3)
C32 C31 C39 C44 -58.9(4)
C30 C31 C39 C40 -59.0(4)
C32 C31 C39 C40 119.2(3)
C44 C39 C40 C41 -3.5(5)
C31 C39 C40 C41 178.4(3)
C39 C40 C41 C42 -1.3(6)
C40 C41 C42 C43 4.7(6)
C40 C41 C42 O8 -176.7(4)
C41 C42 C43 C44 -3.2(6)
O8 C42 C43 C44 178.3(4)
C40 C39 C44 C43 4.9(5)
C31 C39 C44 C43 -176.9(3)
C42 C43 C44 C39 -1.7(6)
C34 C35 C46 C51 -40.4(4)
S2 C35 C46 C51 136.5(2)
C34 C35 C46 C47 142.5(3)
S2 C35 C46 C47 -40.7(3)
C51 C46 C47 C48 1.8(4)
C35 C46 C47 C48 179.1(3)
C46 C47 C48 C49 -1.2(4)
C47 C48 C49 O9 179.8(3)
C47 C48 C49 C50 -0.2(4)
O9 C49 C50 C51 -179.1(3)
C48 C49 C50 C51 0.9(5)
C49 C50 C51 C46 -0.3(5)
C47 C46 C51 C50 -1.0(4)
C35 C46 C51 C50 -178.2(3)
C35 C34 C53 C58 -46.0(4)
C33 C34 C53 C58 133.4(3)
C35 C34 C53 C54 135.3(3)
C33 C34 C53 C54 -45.3(4)
C58 C53 C54 C55 0.5(4)
C34 C53 C54 C55 179.2(3)
C53 C54 C55 C56 0.8(5)
C54 C55 C56 O10 178.4(3)
C54 C55 C56 C57 -1.1(5)
C55 C56 C57 C58 0.1(4)
O10 C56 C57 C58 -179.2(3)
C54 C53 C58 C57 -1.4(4)
C34 C53 C58 C57 179.9(2)
C56 C57 C58 C53 1.1(4)
C3 C4 N1 C1 -0.2(3)
C5 C4 N1 C1 178.8(3)
C2 C1 N1 C4 0.6(3)
C7 C1 N1 C4 179.3(2)
C32 C33 N2 C30 -0.7(3)
C34 C33 N2 C30 -177.2(3)
C31 C30 N2 C33 0.9(3)
C36 C30 N2 C33 -178.5(2)
O1 C7 O2 C8 3.2(4)
C1 C7 O2 C8 -177.7(3)
C9 C8 O2 C7 -177.9(4)
C12 C13 O3 C67 -1.8(6)
C14 C13 O3 C67 177.8(4)
C18 C19 O4 C22 11.1(5)
C20 C19 O4 C22 -169.5(4)
C27 C26 O5 C29 173.8(4)
C25 C26 O5 C29 -8.0(6)
O6 C36 O7 C37 0.6(5)
C30 C36 O7 C37 -178.7(3)
C38 C37 O7 C36 -151.5(4)
C41 C42 O8 C45 169.1(4)
C43 C42 O8 C45 -12.4(7)
C48 C49 O9 C52 -2.1(5)
C50 C49 O9 C52 177.9(3)
C55 C56 O10 C59 169.9(3)
C57 C56 O10 C59 -10.8(5)
C4 C3 S1 C6 1.1(2)
C2 C3 S1 C6 177.3(3)
C5 C6 S1 C3 0.1(2)
C16 C6 S1 C3 -175.6(2)
C33 C32 S2 C35 -0.6(2)
C31 C32 S2 C35 -177.1(3)
C34 C35 S2 C32 1.0(2)
C46 C35 S2 C32 -176.3(2)

loop_
_platon_squeeze_void_nr
_platon_squeeze_void_average_x
_platon_squeeze_void_average_y
_platon_squeeze_void_average_z
_platon_squeeze_void_volume
_platon_squeeze_void_count_electrons
_platon_squeeze_void_content
1 0.011 0.164 0.453 27 0 ' '
2 -0.156 0.211 0.755 125 39 ' '
3 -0.156 0.289 0.255 125 39 ' '
4 0.011 0.336 0.953 27 0 ' '
5 -0.011 0.664 0.047 27 0 ' '
6 0.156 0.711 0.744 125 39 ' '
7 0.155 0.789 0.244 125 39 ' '
8 -0.011 0.836 0.547 27 0 ' '
